data_7247695
loop_
_publ_author_name
'Atceken, Nurunnisa'
'Hemingway, Jack'
'Bull, Craig L.'
'Liu, Xiaojiao'
'Michalchuk, Adam A. L.'
'Konar, Sumit'
'Morrison, Carole A.'
'Pulham, Colin R.'

_publ_section_title
;
 High-pressure structural studies and pressure-induced sensitisation of
 3,4,5-trinitro-1<i>H</i>-pyrazole.
;
_journal_issue 46
_journal_name_full 'Physical chemistry chemical physics : PCCP'
_journal_page_first 31646
_journal_page_last 31654
_journal_paper_doi 10.1039/d3cp04526a
_journal_volume 25
_journal_year 2023
_chemical_formula_moiety 'C3 N5 O6'
_chemical_formula_sum 'C3 N5 O6'
_chemical_formula_weight 202.08
_space_group_crystal_system monoclinic
_space_group_IT_number 9
_space_group_name_Hall 'C -2yc'
_space_group_name_H-M_alt 'C 1 c 1'
_atom_sites_solution_primary dual
_audit_block_doi 10.5517/ccdc.csd.cc29gp8r
_audit_creation_date 2021-12-16
_audit_creation_method
;
Olex2 1.3
(compiled 2020.11.12 svn.r5f609507 for OlexSys, GUI svn.r6408)
;
_audit_update_record
;
2021-12-16 deposited with the CCDC.	2023-11-08 downloaded from the CCDC.
;
_cell_angle_alpha 90
_cell_angle_beta 127.623(5)
_cell_angle_gamma 90
_cell_formula_units_Z 12
_cell_length_a 19.319(2)
_cell_length_b 7.5668(13)
_cell_length_c 14.458(3)
_cell_measurement_reflns_used 1713
_cell_measurement_temperature 287.2
_cell_measurement_theta_max 24.47
_cell_measurement_theta_min 2.86
_cell_volume 1674.0(5)
_computing_molecular_graphics 'Olex2 1.3 (Dolomanov et al., 2009)'
_computing_publication_material 'Olex2 1.3 (Dolomanov et al., 2009)'
_computing_structure_refinement 'SHELXL 2018/3 (Sheldrick, 2015)'
_computing_structure_solution 'SHELXT 2018/2 (Sheldrick, 2018)'
_diffrn_ambient_temperature 287.2
_diffrn_measured_fraction_theta_full 0.550
_diffrn_measured_fraction_theta_max 0.550
_diffrn_measurement_device_type 'Bruker APEX-II CCD'
_diffrn_measurement_method '\f and \w scans'
_diffrn_radiation_type MoK\a
_diffrn_radiation_wavelength 0.71073
_diffrn_reflns_av_R_equivalents 0.0320
_diffrn_reflns_av_unetI/netI 0.0488
_diffrn_reflns_Laue_measured_fraction_full 0.550
_diffrn_reflns_Laue_measured_fraction_max 0.550
_diffrn_reflns_limit_h_max 22
_diffrn_reflns_limit_h_min -22
_diffrn_reflns_limit_k_max 6
_diffrn_reflns_limit_k_min -6
_diffrn_reflns_limit_l_max 16
_diffrn_reflns_limit_l_min -16
_diffrn_reflns_number 3579
_diffrn_reflns_point_group_measured_fraction_full 0.506
_diffrn_reflns_point_group_measured_fraction_max 0.505
_diffrn_reflns_theta_full 25.022
_diffrn_reflns_theta_max 25.022
_diffrn_reflns_theta_min 2.662
_diffrn_standards_number 0
_exptl_absorpt_coefficient_mu 0.235
_exptl_absorpt_correction_T_max 0.7454
_exptl_absorpt_correction_T_min 0.6076
_exptl_absorpt_correction_type multi-scan
_exptl_crystal_colour 'clear colourless'
_exptl_crystal_colour_lustre clear
_exptl_crystal_colour_primary colourless
_exptl_crystal_density_diffrn 2.405
_exptl_crystal_description block
_exptl_crystal_F_000 1212
_refine_diff_density_max 0.227
_refine_diff_density_min -0.259
_refine_diff_density_rms 0.062
_refine_ls_abs_structure_details
;
 Flack x determined using 539 quotients [(I+)-(I-)]/[(I+)+(I-)]
 (Parsons, Flack and Wagner, Acta Cryst. B69 (2013) 249-259).
;
_refine_ls_abs_structure_Flack -2.4(10)
_refine_ls_extinction_method none
_refine_ls_goodness_of_fit_ref 1.017
_refine_ls_hydrogen_treatment undef
_refine_ls_matrix_type full
_refine_ls_number_parameters 379
_refine_ls_number_reflns 1493
_refine_ls_number_restraints 317
_refine_ls_restrained_S_all 0.920
_refine_ls_R_factor_all 0.0522
_refine_ls_R_factor_gt 0.0416
_refine_ls_shift/su_max 0.000
_refine_ls_shift/su_mean 0.000
_refine_ls_structure_factor_coef Fsqd
_refine_ls_weighting_details 'w=1/[\s^2^(Fo^2^)+(0.0927P)^2^] where P=(Fo^2^+2Fc^2^)/3'
_refine_ls_weighting_scheme calc
_refine_ls_wR_factor_gt 0.1072
_refine_ls_wR_factor_ref 0.1137
_reflns_Friedel_coverage 0.836
_reflns_Friedel_fraction_full 0.461
_reflns_Friedel_fraction_max 0.461
_reflns_number_gt 1292
_reflns_number_total 1493
_reflns_threshold_expression 'I > 2\s(I)'
_cod_data_source_file d3cp04526a2.cif
_cod_data_source_block 2tnp_p10_h
_cod_depositor_comments
;
Adding full bibliography for 7247689--7247697.cif.

2024-11-08
Z value and formula fixed to values more according to usual
chemical conventions.                 miguel
;
_cod_original_formula_sum 'C18 N30 O36'
_cod_original_formula_weight 1212.48
_cod_original_formula_moiety '6(C3 N5 O6)'
_cod_original_formula_units_Z 2
_cod_database_code 7247695
_shelx_shelxl_version_number 2018/3
_shelx_space_group_comment
;
The symmetry employed for this shelxl refinement is uniquely defined
by the following loop, which should always be used as a source of
symmetry information in preference to the above space-group names.
They are only intended as comments.
;
_olex2_refinement_description
;
1. Restrained distances
 C00W-C00M \\sim C00W-C00I
 with sigma of 0.02
 N4-C00M \\sim N00A-C00I
 with sigma of 0.02
 C00M-N4 \\sim C00I-N00A
 with sigma of 0.02
 C00I-N00A \\sim N4-C00M
 with sigma of 0.05
 N4-C00M \\sim N9-C00V
 with sigma of 0.02
 N00A-C00I \\sim N4-C00M
 with sigma of 0.1
 C00W-C00I \\sim C00W-C00M
 with sigma of 0.1
2. Restrained planarity
 N00A, C00I, C00W, C00M, N4
 with sigma of 0.1
3. Rigid body (RIGU) restrains
 All non-hydrogen atoms
 with sigma for 1-2 distances of 0.004 and sigma for 1-3 distances of 0.004
;
_olex2_submission_special_instructions 'No special instructions were received'

loop_
_space_group_symop_operation_xyz
'x, y, z'
'x, -y, z+1/2'
'x+1/2, y+1/2, z'
'x+1/2, -y+1/2, z+1/2'

loop_
_atom_site_label
_atom_site_type_symbol
_atom_site_fract_x
_atom_site_fract_y
_atom_site_fract_z
_atom_site_U_iso_or_equiv
_atom_site_adp_type
_atom_site_occupancy
_atom_site_site_symmetry_order
_atom_site_calc_flag
_atom_site_refinement_flags_posn
_atom_site_refinement_flags_adp
_atom_site_refinement_flags_occupancy
_atom_site_disorder_assembly
_atom_site_disorder_group
O001 O 0.2917(6) 0.1935(16) 0.4295(8) 0.030(3) Uani 1 1 d . . . . .
N11 N 0.0161(7) 0.698(2) 0.1817(9) 0.020(4) Uani 1 1 d . . . . .
O003 O 0.6253(5) 0.6173(17) 0.5360(7) 0.027(3) Uani 1 1 d . . . . .
O004 O 0.4914(7) -0.1642(19) 0.4560(9) 0.035(4) Uani 1 1 d . . . . .
O005 O 0.8208(6) 0.9176(18) 0.8916(8) 0.035(3) Uani 1 1 d . . . . .
N14 N 0.1277(6) 0.897(2) 0.3302(9) 0.022(3) Uani 1 1 d . . . . .
O007 O 0.6519(5) 0.8045(16) 0.6678(7) 0.031(3) Uani 1 1 d . . . . .
N2 N 0.3439(8) 0.114(2) 0.4247(11) 0.023(3) Uani 1 1 d . . . . .
O009 O 0.9848(6) 1.0258(18) 0.8489(9) 0.027(3) Uani 1 1 d . . . . .
N00A N 0.7919(6) 0.6303(19) 0.6188(9) 0.027(4) Uani 1 1 d D . . . .
C9 C 0.4974(8) 0.134(2) 0.4871(11) 0.022(3) Uani 1 1 d . . . . .
O12 O 0.3298(6) 0.5215(19) 0.5770(8) 0.026(3) Uani 1 1 d . . . . .
O13 O 0.3516(5) 0.7928(17) 0.6395(8) 0.027(3) Uani 1 1 d . . . . .
O00E O 0.1515(6) 0.3625(17) 0.2771(7) 0.033(3) Uani 1 1 d . . . . .
O00F O 0.1698(5) 0.3399(18) 0.4389(7) 0.031(3) Uani 1 1 d . . . . .
N8 N 0.5004(7) -0.014(2) 0.4287(10) 0.025(4) Uani 1 1 d . . . . .
N7 N 0.6727(7) 0.714(2) 0.6205(10) 0.024(3) Uani 1 1 d . . . . .
C00I C 0.7616(7) 0.725(2) 0.6647(9) 0.018(4) Uani 1 1 d D . . . .
O00J O -0.0061(6) 0.5452(18) 0.1545(7) 0.024(3) Uani 1 1 d . . . . .
N4 N 0.8743(7) 0.667(2) 0.6646(10) 0.026(4) Uani 1 1 d D . . . .
N3 N 0.1593(8) 0.4301(18) 0.3612(11) 0.020(3) Uani 1 1 d . . . . .
C00M C 0.8929(7) 0.798(2) 0.7400(10) 0.015(3) Uani 1 1 d D . . . .
N1 N 0.6501(8) 0.245(2) 0.6043(10) 0.023(3) Uani 1 1 d . . . . .
C00O C 0.4280(8) 0.193(3) 0.4809(12) 0.025(4) Uani 1 1 d . . . . .
N6 N 0.9744(7) 0.887(2) 0.7966(9) 0.017(3) Uani 1 1 d . . . . .
C00Q C 0.2272(8) 0.722(2) 0.4595(10) 0.018(3) Uani 1 1 d . . . . .
O17 O 0.8241(6) 1.1207(19) 0.7879(8) 0.030(3) Uani 1 1 d . . . . .
O11 O 0.3303(7) -0.029(2) 0.3722(9) 0.035(4) Uani 1 1 d . . . . .
C10 C 0.1641(9) 0.614(2) 0.3724(12) 0.017(3) Uani 1 1 d . . . . .
O00U O 0.6692(5) 0.1095(17) 0.5737(7) 0.030(3) Uani 1 1 d . . . . .
C00V C 0.5605(7) 0.255(2) 0.5583(10) 0.021(4) Uani 1 1 d D . . . .
C00W C 0.8260(6) 0.834(2) 0.7465(9) 0.015(3) Uani 1 1 d D . . . .
O15 O -0.0258(6) 0.8333(18) 0.1271(8) 0.034(3) Uani 1 1 d . . . . .
O10 O 0.7032(6) 0.3574(19) 0.6728(8) 0.033(3) Uani 1 1 d . . . . .
O14 O 1.0245(5) 0.8306(16) 0.7783(7) 0.022(3) Uani 1 1 d . . . . .
N10 N 0.4508(6) 0.335(2) 0.5441(9) 0.025(3) Uani 1 1 d . . . . .
N9 N 0.5341(7) 0.3796(19) 0.5953(8) 0.025(3) Uani 1 1 d D . . . .
N15 N 0.8236(7) 0.969(2) 0.8139(10) 0.023(4) Uani 1 1 d . . . . .
O16 O 0.5100(6) 0.0205(18) 0.3531(8) 0.042(4) Uani 1 1 d . . . . .
N12 N 0.3095(6) 0.675(2) 0.5685(9) 0.019(3) Uani 1 1 d . . . . .
C12 C 0.1019(8) 0.733(2) 0.2921(10) 0.017(3) Uani 1 1 d . . . . .
N13 N 0.2073(6) 0.892(2) 0.4373(9) 0.022(3) Uani 1 1 d . . . . .

loop_
_atom_site_aniso_label
_atom_site_aniso_U_11
_atom_site_aniso_U_22
_atom_site_aniso_U_33
_atom_site_aniso_U_23
_atom_site_aniso_U_13
_atom_site_aniso_U_12
O001 0.038(5) 0.026(11) 0.045(6) 0.003(5) 0.036(5) 0.006(5)
N11 0.019(5) 0.033(13) 0.013(6) 0.008(5) 0.013(5) 0.008(6)
O003 0.026(5) 0.021(11) 0.028(5) -0.001(4) 0.013(4) -0.008(5)
O004 0.026(5) 0.037(13) 0.031(6) -0.001(5) 0.012(5) 0.007(6)
O005 0.045(5) 0.043(13) 0.034(6) -0.016(4) 0.034(5) -0.020(6)
N14 0.020(5) 0.013(11) 0.032(6) -0.001(5) 0.015(4) 0.005(5)
O007 0.024(4) 0.050(12) 0.026(5) -0.012(5) 0.018(4) -0.005(5)
N2 0.025(5) 0.017(12) 0.034(7) 0.006(5) 0.022(5) 0.001(6)
O009 0.026(6) 0.021(12) 0.031(7) -0.009(4) 0.016(5) -0.004(5)
N00A 0.013(5) 0.036(13) 0.029(6) -0.007(5) 0.011(5) 0.000(6)
C9 0.028(6) 0.026(12) 0.016(7) 0.003(5) 0.016(6) -0.002(6)
O12 0.030(6) 0.027(10) 0.030(5) 0.004(4) 0.023(5) 0.006(5)
O13 0.021(5) 0.021(11) 0.033(6) -0.008(4) 0.012(5) -0.002(5)
O00E 0.038(5) 0.043(13) 0.018(5) -0.012(4) 0.017(5) -0.003(6)
O00F 0.020(5) 0.048(12) 0.024(5) 0.005(4) 0.012(4) -0.007(5)
N8 0.019(6) 0.032(13) 0.018(6) -0.007(5) 0.009(5) 0.003(7)
N7 0.020(6) 0.031(12) 0.023(7) -0.003(5) 0.015(5) -0.009(6)
C00I 0.011(5) 0.021(14) 0.017(7) 0.003(5) 0.007(5) -0.003(5)
O00J 0.023(6) 0.030(11) 0.019(5) -0.001(4) 0.012(5) 0.001(5)
N4 0.022(5) 0.020(14) 0.034(8) -0.010(5) 0.017(5) -0.012(6)
N3 0.014(4) 0.029(9) 0.016(5) -0.001(5) 0.008(4) -0.001(7)
C00M 0.012(5) 0.007(13) 0.025(8) 0.007(5) 0.011(5) 0.008(5)
N1 0.020(5) 0.027(12) 0.022(6) 0.011(5) 0.013(5) 0.007(6)
C00O 0.025(6) 0.041(14) 0.012(7) 0.002(5) 0.014(6) 0.002(6)
N6 0.009(4) 0.025(12) 0.009(6) -0.001(4) 0.002(4) 0.000(5)
C00Q 0.020(6) 0.025(11) 0.015(6) 0.001(5) 0.014(4) 0.000(6)
O17 0.028(5) 0.032(12) 0.028(6) -0.008(5) 0.017(4) 0.002(7)
O11 0.034(6) 0.034(13) 0.034(6) -0.012(5) 0.020(5) -0.002(5)
C10 0.018(5) 0.019(9) 0.015(6) 0.003(5) 0.011(4) 0.004(7)
O00U 0.022(4) 0.047(12) 0.024(5) -0.003(4) 0.017(4) 0.003(5)
C00V 0.022(6) 0.025(13) 0.022(7) 0.000(5) 0.017(6) 0.001(6)
C00W 0.004(5) 0.027(12) 0.004(6) 0.004(4) -0.002(5) 0.006(5)
O15 0.026(5) 0.035(12) 0.038(7) 0.018(5) 0.017(5) 0.006(5)
O10 0.026(5) 0.030(13) 0.033(6) 0.001(4) 0.014(5) 0.001(5)
O14 0.015(4) 0.027(11) 0.029(6) 0.003(4) 0.016(4) 0.000(4)
N10 0.019(5) 0.041(13) 0.013(6) 0.002(5) 0.009(5) 0.007(5)
N9 0.023(5) 0.031(13) 0.024(7) 0.008(5) 0.015(5) 0.010(6)
N15 0.014(6) 0.029(13) 0.031(7) -0.007(5) 0.016(6) -0.009(6)
O16 0.033(6) 0.074(14) 0.034(7) -0.008(5) 0.028(5) -0.010(5)
N12 0.017(5) 0.022(11) 0.026(6) 0.000(5) 0.017(5) -0.001(6)
C12 0.023(6) 0.019(11) 0.013(6) 0.002(4) 0.013(5) 0.006(6)
N13 0.023(5) 0.017(10) 0.026(6) 0.002(4) 0.015(5) 0.009(6)

loop_
_atom_type_symbol
_atom_type_description
_atom_type_scat_dispersion_real
_atom_type_scat_dispersion_imag
_atom_type_scat_source
C C 0.0033 0.0016 'International Tables Vol C Tables 4.2.6.8 and 6.1.1.4'
N N 0.0061 0.0033 'International Tables Vol C Tables 4.2.6.8 and 6.1.1.4'
O O 0.0106 0.0060 'International Tables Vol C Tables 4.2.6.8 and 6.1.1.4'

loop_
_geom_angle_atom_site_label_1
_geom_angle_atom_site_label_2
_geom_angle_atom_site_label_3
_geom_angle
_geom_angle_site_symmetry_1
_geom_angle_site_symmetry_3
_geom_angle_publ_flag
O00J N11 O15 128.0(14) . . ?
O00J N11 C12 117.8(12) . . ?
O15 N11 C12 114.2(15) . . ?
C12 N14 N13 108.8(13) . . ?
O001 N2 C00O 117.2(15) . . ?
O001 N2 O11 125.9(14) . . ?
O11 N2 C00O 116.8(13) . . ?
N4 N00A C00I 113.5(11) . . ?
C00O C9 N8 127.8(14) . . ?
C00V C9 N8 129.4(10) . . ?
C00V C9 C00O 102.8(13) . . ?
O004 N8 C9 117.6(13) . . ?
O16 N8 O004 126.2(15) . . ?
O16 N8 C9 116.2(16) . . ?
O003 N7 C00I 116.3(11) . . ?
O007 N7 O003 127.3(11) . . ?
O007 N7 C00I 116.4(12) . . ?
N00A C00I N7 121.5(12) . . ?
N00A C00I C00W 108.2(10) . . ?
C00W C00I N7 130.0(12) . . ?
N00A N4 C00M 101.6(10) . . ?
O00E N3 C10 118.9(11) . . ?
O00F N3 O00E 121.6(14) . . ?
O00F N3 C10 119.3(11) . . ?
N4 C00M N6 117.9(9) . . ?
N4 C00M C00W 113.8(11) . . ?
C00W C00M N6 128.2(12) . . ?
O00U N1 C00V 114.5(13) . . ?
O10 N1 O00U 124.4(11) . . ?
O10 N1 C00V 121.0(13) . . ?
C9 C00O N2 129.1(15) . . ?
N10 C00O N2 121.7(12) . . ?
N10 C00O C9 109.0(13) . . ?
O009 N6 C00M 117.7(11) . . ?
O14 N6 O009 125.0(13) . . ?
O14 N6 C00M 116.7(12) . . ?
C10 C00Q N12 129.1(16) . . ?
N13 C00Q C10 113.2(13) . . ?
N13 C00Q N12 117.7(13) . . ?
C00Q C10 N3 131.3(13) . . ?
C00Q C10 C12 102.3(14) . . ?
C12 C10 N3 126.3(13) . . ?
C9 C00V N1 126.0(14) . . ?
N9 C00V C9 113.2(10) . . ?
N9 C00V N1 120.3(12) . . ?
C00I C00W C00M 102.8(12) . . ?
C00I C00W N15 129.3(10) . . ?
C00M C00W N15 127.5(12) . . ?
C00O N10 N9 111.9(11) . . ?
C00V N9 N10 103.0(11) . . ?
O005 N15 C00W 115.8(17) . . ?
O17 N15 O005 127.1(16) . . ?
O17 N15 C00W 117.1(12) . . ?
O12 N12 O13 127.5(14) . . ?
O12 N12 C00Q 114.8(12) . . ?
O13 N12 C00Q 117.7(17) . . ?
N14 C12 N11 120.8(13) . . ?
N14 C12 C10 110.5(12) . . ?
C10 C12 N11 128.7(15) . . ?
C00Q N13 N14 105.2(13) . . ?

loop_
_geom_bond_atom_site_label_1
_geom_bond_atom_site_label_2
_geom_bond_distance
_geom_bond_site_symmetry_2
_geom_bond_publ_flag
O001 N2 1.211(16) . ?
N11 O00J 1.215(17) . ?
N11 O15 1.241(17) . ?
N11 C12 1.461(17) . ?
O003 N7 1.227(16) . ?
O004 N8 1.254(19) . ?
O005 N15 1.220(15) . ?
N14 C12 1.325(19) . ?
N14 N13 1.363(13) . ?
O007 N7 1.195(15) . ?
N2 C00O 1.430(19) . ?
N2 O11 1.26(2) . ?
O009 N6 1.236(18) . ?
N00A C00I 1.332(15) . ?
N00A N4 1.327(15) . ?
C9 N8 1.43(2) . ?
C9 C00O 1.364(17) . ?
C9 C00V 1.36(2) . ?
O12 N12 1.208(19) . ?
O13 N12 1.221(17) . ?
O00E N3 1.242(15) . ?
O00F N3 1.221(17) . ?
N8 O16 1.242(15) . ?
N7 C00I 1.423(15) . ?
C00I C00W 1.351(18) . ?
N4 C00M 1.349(18) . ?
N3 C10 1.396(17) . ?
C00M N6 1.427(17) . ?
C00M C00W 1.377(15) . ?
N1 O00U 1.256(17) . ?
N1 C00V 1.427(15) . ?
N1 O10 1.233(19) . ?
C00O N10 1.30(2) . ?
N6 O14 1.226(14) . ?
C00Q C10 1.37(2) . ?
C00Q N12 1.441(16) . ?
C00Q N13 1.33(2) . ?
O17 N15 1.209(19) . ?
C10 C12 1.38(2) . ?
C00V N9 1.329(17) . ?
C00W N15 1.43(2) . ?
N10 N9 1.342(15) . ?

loop_
_geom_torsion_atom_site_label_1
_geom_torsion_atom_site_label_2
_geom_torsion_atom_site_label_3
_geom_torsion_atom_site_label_4
_geom_torsion
_geom_torsion_site_symmetry_1
_geom_torsion_site_symmetry_2
_geom_torsion_site_symmetry_3
_geom_torsion_site_symmetry_4
_geom_torsion_publ_flag
O001 N2 C00O C9 -178.9(15) . . . . ?
O001 N2 C00O N10 7(3) . . . . ?
O003 N7 C00I N00A -2(2) . . . . ?
O003 N7 C00I C00W 171.5(15) . . . . ?
O007 N7 C00I N00A 180.0(13) . . . . ?
O007 N7 C00I C00W -7(2) . . . . ?
N2 C00O N10 N9 175.6(12) . . . . ?
N00A C00I C00W C00M 2.0(15) . . . . ?
N00A C00I C00W N15 175.1(16) . . . . ?
N00A N4 C00M N6 -172.4(12) . . . . ?
N00A N4 C00M C00W 4(2) . . . . ?
C9 C00O N10 N9 0(2) . . . . ?
C9 C00V N9 N10 -0.4(18) . . . . ?
O00E N3 C10 C00Q -120.9(14) . . . . ?
O00E N3 C10 C12 59.1(17) . . . . ?
O00F N3 C10 C00Q 53.3(18) . . . . ?
O00F N3 C10 C12 -126.7(14) . . . . ?
N8 C9 C00O N2 7(3) . . . . ?
N8 C9 C00O N10 -178.0(17) . . . . ?
N8 C9 C00V N1 -10(3) . . . . ?
N8 C9 C00V N9 178.1(15) . . . . ?
N7 C00I C00W C00M -172.1(14) . . . . ?
N7 C00I C00W N15 1(3) . . . . ?
C00I N00A N4 C00M -2.5(17) . . . . ?
C00I C00W N15 O005 73.3(19) . . . . ?
C00I C00W N15 O17 -106.4(18) . . . . ?
O00J N11 C12 N14 -175.9(8) . . . . ?
O00J N11 C12 C10 0.8(16) . . . . ?
N4 N00A C00I N7 175.1(14) . . . . ?
N4 N00A C00I C00W 0.3(16) . . . . ?
N4 C00M N6 O009 167.4(17) . . . . ?
N4 C00M N6 O14 -5(2) . . . . ?
N4 C00M C00W C00I -3.8(19) . . . . ?
N4 C00M C00W N15 -177.1(16) . . . . ?
N3 C10 C12 N11 3.5(19) . . . . ?
N3 C10 C12 N14 -179.6(9) . . . . ?
C00M C00W N15 O005 -115.2(16) . . . . ?
C00M C00W N15 O17 65(2) . . . . ?
N1 C00V N9 N10 -173.1(12) . . . . ?
C00O C9 N8 O004 -66(2) . . . . ?
C00O C9 N8 O16 112.6(17) . . . . ?
C00O C9 C00V N1 172.6(13) . . . . ?
C00O C9 C00V N9 0.5(19) . . . . ?
C00O N10 N9 C00V 0.2(19) . . . . ?
N6 C00M C00W C00I 172.1(14) . . . . ?
N6 C00M C00W N15 -1(3) . . . . ?
C00Q C10 C12 N11 -176.5(9) . . . . ?
C00Q C10 C12 N14 0.4(13) . . . . ?
O11 N2 C00O C9 -1(3) . . . . ?
O11 N2 C00O N10 -175.2(19) . . . . ?
C10 C00Q N12 O12 10.0(16) . . . . ?
C10 C00Q N12 O13 -172.0(12) . . . . ?
C10 C00Q N13 N14 -0.4(11) . . . . ?
O00U N1 C00V C9 0(2) . . . . ?
O00U N1 C00V N9 171.7(14) . . . . ?
C00V C9 N8 O004 117.0(18) . . . . ?
C00V C9 N8 O16 -64(2) . . . . ?
C00V C9 C00O N2 -175.4(16) . . . . ?
C00V C9 C00O N10 -0.3(19) . . . . ?
C00W C00M N6 O009 -8(2) . . . . ?
C00W C00M N6 O14 179.6(14) . . . . ?
O15 N11 C12 N14 3.7(13) . . . . ?
O15 N11 C12 C10 -179.6(10) . . . . ?
O10 N1 C00V C9 -176.6(16) . . . . ?
O10 N1 C00V N9 -5(2) . . . . ?
N12 C00Q C10 N3 0(2) . . . . ?
N12 C00Q C10 C12 -179.9(9) . . . . ?
N12 C00Q N13 N14 179.5(7) . . . . ?
C12 N14 N13 C00Q 0.7(10) . . . . ?
N13 N14 C12 N11 176.5(8) . . . . ?
N13 N14 C12 C10 -0.7(12) . . . . ?
N13 C00Q C10 N3 180.0(11) . . . . ?
N13 C00Q C10 C12 0.0(13) . . . . ?
N13 C00Q N12 O12 -169.9(9) . . . . ?
N13 C00Q N12 O13 8.1(14) . . . . ?
